data_7035477
loop_
_publ_author_name
'Dyke, John'
'Levason, William'
'Light, Mark E.'
'Pugh, David'
'Reid, Gillian'
'Bhakhoa, Hanusha'
'Ramasami, Ponnadurai'
'Rhyman, Lydia'

_publ_section_title
;
 Aza-macrocyclic complexes of the Group 1 cations - synthesis, structures
 and density functional theory study.
;
_journal_issue 31
_journal_name_full 'Dalton transactions (Cambridge, England : 2003)'
_journal_page_first 13853
_journal_page_last 13866
_journal_paper_doi 10.1039/c5dt01865j
_journal_volume 44
_journal_year 2015
_chemical_formula_moiety 'C32 H12 B F24, C18 H42 K N6'
_chemical_formula_sum 'C50 H54 B F24 K N6'
_chemical_formula_weight 1244.90
_chemical_name_systematic
;
 ?
;
_chemical_properties_physical 'Air-sensitive, Moisture-sensitive'
_space_group_crystal_system monoclinic
_space_group_IT_number 15
_space_group_name_Hall '-C 2yc'
_space_group_name_H-M_alt 'C 1 2/c 1'
_symmetry_space_group_name_Hall '-C 2yc'
_symmetry_space_group_name_H-M 'C 1 2/c 1'
_atom_sites_solution_hydrogens geom
_audit_creation_method SHELXL-2013
_audit_update_record
;
2015-02-24 deposited with the CCDC.
2015-06-18 downloaded from the CCDC.
;
_cell_angle_alpha 90
_cell_angle_beta 101.647(10)
_cell_angle_gamma 90
_cell_formula_units_Z 8
_cell_length_a 43.534(3)
_cell_length_b 12.7141(9)
_cell_length_c 21.2417(15)
_cell_measurement_reflns_used 19909
_cell_measurement_temperature 100(2)
_cell_measurement_theta_max 27.5
_cell_measurement_theta_min 2.3
_cell_volume 11515.1(15)
_computing_cell_refinement
;
CrystalClear-SM Expert 3.1 b27 (Rigaku, 2012)
;
_computing_data_collection
;
CrystalClear-SM Expert 3.1 b27 (Rigaku, 2012)
;
_computing_data_reduction
;
CrystalClear-SM Expert 3.1 b27 (Rigaku, 2012)
;
_computing_molecular_graphics 'ORTEP-III (Farrugia, 2012)'
_computing_publication_material 'PLATON (Spek, 2003), WinGX (Farrugia, 1999) and enCIFer (Allen et al., 2004).'
_computing_structure_refinement 'SHELXL-2013 (Sheldrick, 2013)'
_computing_structure_solution 'SHELXS-2013 (Sheldrick, 2013)'
_diffrn_ambient_temperature 100(2)
_diffrn_detector 'CCD plate'
_diffrn_detector_area_resol_mean 28.5714
_diffrn_detector_type 'Rigaku HG Saturn724+ (2x2 bin mode)'
_diffrn_measured_fraction_theta_full 0.989
_diffrn_measured_fraction_theta_max 0.989
_diffrn_measurement_device 'four-circle \k diffractometer'
_diffrn_measurement_device_type 'Rigaku AFC12 (Right)'
_diffrn_measurement_method 'profile data from \w-scans'
_diffrn_measurement_specimen_support 'MiTeGen micromount'
_diffrn_radiation_collimation 'Confocal mirrors, VHF Varimax '
_diffrn_radiation_type MoK\a
_diffrn_radiation_wavelength 0.71075
_diffrn_reflns_av_R_equivalents 0.1116
_diffrn_reflns_av_unetI/netI 0.1080
_diffrn_reflns_laue_measured_fraction_full 0.989
_diffrn_reflns_laue_measured_fraction_max 0.989
_diffrn_reflns_limit_h_max 30
_diffrn_reflns_limit_h_min -51
_diffrn_reflns_limit_k_max 14
_diffrn_reflns_limit_k_min -15
_diffrn_reflns_limit_l_max 25
_diffrn_reflns_limit_l_min -25
_diffrn_reflns_number 21703
_diffrn_reflns_point_group_measured_fraction_full 0.989
_diffrn_reflns_point_group_measured_fraction_max 0.989
_diffrn_reflns_theta_full 25.000
_diffrn_reflns_theta_max 25.027
_diffrn_reflns_theta_min 3.000
_diffrn_source 'Rotating Anode'
_diffrn_source_current 55.0
_diffrn_source_power 2.475
_diffrn_source_voltage 45.0
_exptl_absorpt_coefficient_mu 0.210
_exptl_absorpt_correction_T_max 1.000
_exptl_absorpt_correction_T_min 0.628
_exptl_absorpt_correction_type multi-scan
_exptl_absorpt_process_details 'CrystalClear-SM Expert 3.1 b27 (Rigaku, 2012)'
_exptl_crystal_colour colourless
_exptl_crystal_density_diffrn 1.436
_exptl_crystal_description block
_exptl_crystal_F_000 5088
_exptl_crystal_recrystallization_method 'Layering: CH2Cl2/hexane'
_exptl_crystal_size_max 0.040
_exptl_crystal_size_mid 0.040
_exptl_crystal_size_min 0.010
_refine_diff_density_max 1.565
_refine_diff_density_min -0.613
_refine_diff_density_rms 0.096
_refine_ls_extinction_method none
_refine_ls_goodness_of_fit_ref 1.020
_refine_ls_hydrogen_treatment constr
_refine_ls_matrix_type full
_refine_ls_number_parameters 813
_refine_ls_number_reflns 10049
_refine_ls_number_restraints 1165
_refine_ls_restrained_S_all 1.046
_refine_ls_R_factor_all 0.1630
_refine_ls_R_factor_gt 0.1007
_refine_ls_shift/su_max 0.004
_refine_ls_shift/su_mean 0.001
_refine_ls_structure_factor_coef Fsqd
_refine_ls_weighting_details 'w=1/[\s^2^(Fo^2^)+(0.1364P)^2^+65.8194P] where P=(Fo^2^+2Fc^2^)/3'
_refine_ls_weighting_scheme calc
_refine_ls_wR_factor_gt 0.2506
_refine_ls_wR_factor_ref 0.2963
_reflns_Friedel_coverage 0.000
_reflns_number_gt 5829
_reflns_number_total 10049
_reflns_threshold_expression 'I > 2\s(I)'
_cod_data_source_file c5dt01865j2.cif
_cod_data_source_block '[K(Me~3~tacn)~2~][BArF]'
_cod_depositor_comments 'Adding full bibliography for 7035474--7035479.cif.'
_cod_database_code 7035477
_shelx_space_group_comment
;
The symmetry employed for this shelxl refinement is uniquely defined
by the following loop, which should always be used as a source of
symmetry information in preference to the above space-group names.
They are only intended as comments.
;
_shelx_estimated_absorpt_t_min 0.992
_shelx_estimated_absorpt_t_max 0.998
_shelxl_version_number 2013-4

loop_
_space_group_symop_operation_xyz
'x, y, z'
'-x, y, -z+1/2'
'x+1/2, y+1/2, z'
'-x+1/2, y+1/2, -z+1/2'
'-x, -y, -z'
'x, -y, z-1/2'
'-x+1/2, -y+1/2, -z'
'x+1/2, -y+1/2, z-1/2'

loop_
_atom_site_label
_atom_site_type_symbol
_atom_site_fract_x
_atom_site_fract_y
_atom_site_fract_z
_atom_site_U_iso_or_equiv
_atom_site_adp_type
_atom_site_occupancy
_atom_site_site_symmetry_order
_atom_site_calc_flag
_atom_site_refinement_flags_posn
_atom_site_refinement_flags_adp
_atom_site_refinement_flags_occupancy
_atom_site_disorder_assembly
_atom_site_disorder_group
C1 C 0.34559(12) 0.2675(4) 0.3423(2) 0.0226(11) Uani 1 1 d . U . . .
C2 C 0.31543(13) 0.2270(5) 0.3381(2) 0.0288(12) Uani 1 1 d . U . . .
H2 H 0.3128 0.1643 0.3608 0.035 Uiso 1 1 calc R U . . .
C3 C 0.28902(13) 0.2758(5) 0.3016(3) 0.0329(13) Uani 1 1 d . U . . .
C4 C 0.29181(13) 0.3663(5) 0.2674(3) 0.0315(13) Uani 1 1 d . U . . .
H4 H 0.2738 0.4000 0.2429 0.038 Uiso 1 1 calc R U . . .
C5 C 0.32173(12) 0.4069(4) 0.2700(2) 0.0255(11) Uani 1 1 d . U . . .
C6 C 0.34776(13) 0.3577(4) 0.3070(2) 0.0245(11) Uani 1 1 d . U . . .
H6 H 0.3679 0.3872 0.3080 0.029 Uiso 1 1 calc R U . . .
C7 C 0.25749(16) 0.2277(6) 0.3008(3) 0.0504(17) Uani 1 1 d . U . . .
C8 C 0.32537(13) 0.5044(5) 0.2337(3) 0.0295(12) Uani 1 1 d D U . . .
C9 C 0.37260(11) 0.2850(4) 0.4593(2) 0.0215(11) Uani 1 1 d . U . . .
C10 C 0.35527(12) 0.2449(4) 0.5020(2) 0.0219(11) Uani 1 1 d . U . . .
H10 H 0.3473 0.1754 0.4954 0.026 Uiso 1 1 calc R U . . .
C11 C 0.34911(13) 0.3017(4) 0.5538(3) 0.0278(12) Uani 1 1 d . U . . .
C12 C 0.35996(13) 0.4053(4) 0.5641(3) 0.0298(12) Uani 1 1 d . U . . .
H12 H 0.3556 0.4457 0.5989 0.036 Uiso 1 1 calc R U . . .
C13 C 0.37724(12) 0.4471(4) 0.5220(3) 0.0285(12) Uani 1 1 d . U . . .
C14 C 0.38327(12) 0.3893(4) 0.4705(3) 0.0253(11) Uani 1 1 d . U . . .
H14 H 0.3949 0.4207 0.4420 0.030 Uiso 1 1 calc R U . . .
C15 C 0.33076(15) 0.2523(5) 0.5979(3) 0.0381(14) Uani 1 1 d . U . . .
C16 C 0.38980(16) 0.5563(5) 0.5324(3) 0.0410(14) Uani 1 1 d . U . . .
C17 C 0.37545(12) 0.0949(4) 0.4044(2) 0.0222(11) Uani 1 1 d . U . . .
C18 C 0.39279(13) 0.0509(4) 0.4610(2) 0.0260(12) Uani 1 1 d . U . . .
H18 H 0.4037 0.0968 0.4932 0.031 Uiso 1 1 calc R U . . .
C19 C 0.39486(15) -0.0559(5) 0.4722(3) 0.0332(13) Uani 1 1 d . U . . .
C20 C 0.37896(16) -0.1260(5) 0.4269(3) 0.0372(14) Uani 1 1 d . U . . .
H20 H 0.3797 -0.1996 0.4345 0.045 Uiso 1 1 calc R U . . .
C21 C 0.36181(15) -0.0840(5) 0.3698(3) 0.0359(14) Uani 1 1 d . U . . .
C22 C 0.36035(13) 0.0224(4) 0.3587(3) 0.0278(12) Uani 1 1 d . U . . .
H22 H 0.3488 0.0477 0.3188 0.033 Uiso 1 1 calc R U . . .
C23 C 0.41354(17) -0.0966(5) 0.5351(3) 0.0460(16) Uani 1 1 d . U . . .
C24 C 0.34448(17) -0.1587(5) 0.3189(3) 0.0522(17) Uani 1 1 d D U . . .
C25 C 0.40919(12) 0.2448(4) 0.3722(2) 0.0233(11) Uani 1 1 d . U . . .
C26 C 0.43681(12) 0.2632(4) 0.4178(2) 0.0258(12) Uani 1 1 d . U . . .
H26 H 0.4359 0.2654 0.4621 0.031 Uiso 1 1 calc R U . . .
C27 C 0.46563(13) 0.2784(5) 0.3996(3) 0.0283(12) Uani 1 1 d . U . . .
C28 C 0.46810(13) 0.2768(4) 0.3357(3) 0.0273(12) Uani 1 1 d . U . . .
H28 H 0.4877 0.2881 0.3235 0.033 Uiso 1 1 calc R U . . .
C29 C 0.44114(13) 0.2581(4) 0.2902(2) 0.0267(12) Uani 1 1 d . U . . .
C30 C 0.41236(12) 0.2426(4) 0.3082(2) 0.0226(11) Uani 1 1 d . U . . .
H30 H 0.3943 0.2300 0.2757 0.027 Uiso 1 1 calc R U . . .
C31 C 0.49407(14) 0.2963(6) 0.4508(3) 0.0408(15) Uani 1 1 d . U . . .
C32 C 0.44310(14) 0.2586(5) 0.2203(3) 0.0356(13) Uani 1 1 d . U . . .
C33 C 0.3175(2) 0.2460(8) 0.1178(5) 0.080(3) Uani 1 1 d . U . . .
H33A H 0.3047 0.2971 0.1356 0.121 Uiso 1 1 calc R U . . .
H33B H 0.3261 0.2793 0.0836 0.121 Uiso 1 1 calc R U . . .
H33C H 0.3347 0.2216 0.1518 0.121 Uiso 1 1 calc R U . . .
C34 C 0.3156(2) 0.0808(8) 0.0621(6) 0.090(3) Uani 1 1 d . U . . .
H34A H 0.3378 0.1032 0.0708 0.107 Uiso 1 1 calc R U . . .
H34B H 0.3146 0.0124 0.0840 0.107 Uiso 1 1 calc R U . . .
C35 C 0.3062(2) 0.0641(9) -0.0040(5) 0.088(3) Uani 1 1 d . U . . .
H35A H 0.3158 -0.0029 -0.0141 0.105 Uiso 1 1 calc R U . . .
H35B H 0.3156 0.1206 -0.0259 0.105 Uiso 1 1 calc R U . . .
C36 C 0.2693(2) 0.0740(7) -0.1019(4) 0.065(2) Uani 1 1 d . U . . .
H36A H 0.2769 0.1439 -0.1108 0.098 Uiso 1 1 calc R U . . .
H36B H 0.2470 0.0676 -0.1221 0.098 Uiso 1 1 calc R U . . .
H36C H 0.2813 0.0202 -0.1195 0.098 Uiso 1 1 calc R U . . .
C37 C 0.2571(3) -0.0339(7) -0.0151(5) 0.088(3) Uani 1 1 d . U . . .
H37A H 0.2488 -0.0743 -0.0548 0.106 Uiso 1 1 calc R U . . .
H37B H 0.2729 -0.0788 0.0125 0.106 Uiso 1 1 calc R U . . .
C38 C 0.2325(3) -0.0174(8) 0.0168(5) 0.089(3) Uani 1 1 d . U . . .
H38A H 0.2292 -0.0844 0.0383 0.107 Uiso 1 1 calc R U . . .
H38B H 0.2134 -0.0051 -0.0166 0.107 Uiso 1 1 calc R U . . .
C39 C 0.2032(2) 0.0868(8) 0.0779(4) 0.078(3) Uani 1 1 d . U . . .
H39A H 0.1901 0.1211 0.0407 0.116 Uiso 1 1 calc R U . . .
H39B H 0.2056 0.1335 0.1153 0.116 Uiso 1 1 calc R U . . .
H39C H 0.1933 0.0209 0.0872 0.116 Uiso 1 1 calc R U . . .
C40 C 0.2564(2) 0.0444(8) 0.1229(4) 0.080(3) Uani 1 1 d . U . . .
H40A H 0.2451 0.0428 0.1589 0.096 Uiso 1 1 calc R U . . .
H40B H 0.2652 -0.0267 0.1197 0.096 Uiso 1 1 calc R U . . .
C41 C 0.2823(3) 0.1173(9) 0.1397(4) 0.091(3) Uani 1 1 d . U . . .
H41A H 0.2745 0.1789 0.1603 0.109 Uiso 1 1 calc R U . . .
H41B H 0.2984 0.0829 0.1730 0.109 Uiso 1 1 calc R U . . .
C42 C 0.06023(19) 0.2622(7) 0.3795(3) 0.063(2) Uani 1 1 d . U . . .
H42A H 0.0505 0.1950 0.3869 0.094 Uiso 1 1 calc R U . . .
H42B H 0.0474 0.3202 0.3904 0.094 Uiso 1 1 calc R U . . .
H42C H 0.0813 0.2662 0.4065 0.094 Uiso 1 1 calc R U . . .
C43 C 0.0814(2) 0.1936(9) 0.2898(5) 0.0873(13) Uani 1 1 d . U . . .
H43A H 0.0923 0.1533 0.3277 0.105 Uiso 1 1 calc R U . . .
H43B H 0.0978 0.2313 0.2724 0.105 Uiso 1 1 calc R U . . .
C44 C 0.0663(2) 0.1167(6) 0.2404(4) 0.067(2) Uani 1 1 d . U . . .
H44A H 0.0829 0.0864 0.2201 0.080 Uiso 1 1 calc R U . . .
H44B H 0.0578 0.0586 0.2628 0.080 Uiso 1 1 calc R U . . .
C45 C 0.0232(2) 0.0657(6) 0.1589(4) 0.065(2) Uani 1 1 d . U . . .
H45A H 0.0053 0.0912 0.1270 0.098 Uiso 1 1 calc R U . . .
H45B H 0.0156 0.0242 0.1916 0.098 Uiso 1 1 calc R U . . .
H45C H 0.0366 0.0215 0.1378 0.098 Uiso 1 1 calc R U . . .
C46 C 0.0523(3) 0.2198(7) 0.1422(4) 0.074(2) Uani 1 1 d . U . . .
H46A H 0.0755 0.2185 0.1531 0.089 Uiso 1 1 calc R U . . .
H46B H 0.0460 0.1848 0.0999 0.089 Uiso 1 1 calc R U . . .
C47 C 0.0432(3) 0.3255(9) 0.1337(5) 0.0873(13) Uani 1 1 d . U . . .
H47A H 0.0226 0.3274 0.1037 0.105 Uiso 1 1 calc R U . . .
H47B H 0.0584 0.3613 0.1121 0.105 Uiso 1 1 calc R U . . .
C48 C 0.0229(2) 0.4828(6) 0.1666(4) 0.064(2) Uani 1 1 d . U . . .
H48A H 0.0348 0.5235 0.1404 0.096 Uiso 1 1 calc R U . . .
H48B H 0.0195 0.5258 0.2028 0.096 Uiso 1 1 calc R U . . .
H48C H 0.0026 0.4624 0.1402 0.096 Uiso 1 1 calc R U . . .
C49 C 0.0691(2) 0.4174(9) 0.2317(5) 0.0873(13) Uani 1 1 d . U . . .
H49A H 0.0866 0.3865 0.2145 0.105 Uiso 1 1 calc R U . . .
H49B H 0.0713 0.4948 0.2305 0.105 Uiso 1 1 calc R U . . .
C50 C 0.0721(3) 0.3871(9) 0.2937(5) 0.0873(13) Uani 1 1 d . U . . .
H50A H 0.0596 0.4369 0.3142 0.105 Uiso 1 1 calc R U . . .
H50B H 0.0943 0.3975 0.3147 0.105 Uiso 1 1 calc R U . . .
B1 B 0.37603(13) 0.2210(5) 0.3935(3) 0.0211(12) Uani 1 1 d . U . . .
N1 N 0.29804(14) 0.1568(5) 0.0916(3) 0.0520(14) Uani 1 1 d . U . . .
N2 N 0.27317(15) 0.0596(4) -0.0332(3) 0.0494(14) Uani 1 1 d . U . . .
N3 N 0.23367(14) 0.0646(5) 0.0640(3) 0.0486(14) Uani 1 1 d . U . . .
N4 N 0.06241(14) 0.2701(6) 0.3118(3) 0.0576(16) Uani 1 1 d . U . . .
N5 N 0.04119(13) 0.1543(4) 0.1892(2) 0.0420(12) Uani 1 1 d . U . . .
N6 N 0.04054(14) 0.3886(5) 0.1909(3) 0.0509(14) Uani 1 1 d . U . . .
F1 F 0.24956(11) 0.2306(5) 0.3564(2) 0.0812(15) Uani 1 1 d . U . . .
F2 F 0.25688(10) 0.1251(4) 0.2857(2) 0.0734(13) Uani 1 1 d . U . . .
F3 F 0.23535(10) 0.2698(5) 0.2562(3) 0.0954(19) Uani 1 1 d . U . . .
F4A F 0.35463(10) 0.5303(4) 0.2330(3) 0.068(2) Uani 0.880(8) 1 d . U P A 1
F5A F 0.31360(15) 0.5895(4) 0.2571(3) 0.0557(15) Uani 0.880(8) 1 d . U P A 1
F6A F 0.30968(14) 0.5012(4) 0.17351(19) 0.0668(18) Uani 0.880(8) 1 d . U P A 1
F4B F 0.3400(8) 0.579(2) 0.2722(12) 0.047(7) Uani 0.120(8) 1 d D U P A 2
F5B F 0.3450(8) 0.480(2) 0.1939(14) 0.035(7) Uani 0.120(8) 1 d . U P A 2
F6B F 0.3011(7) 0.569(3) 0.222(2) 0.056(7) Uani 0.120(8) 1 d D U P A 2
F7 F 0.33358(13) 0.2979(3) 0.65353(18) 0.0641(13) Uani 1 1 d . U . . .
F8 F 0.30030(10) 0.2432(5) 0.5709(2) 0.0896(18) Uani 1 1 d . U . . .
F9 F 0.33929(12) 0.1521(3) 0.6119(2) 0.0649(12) Uani 1 1 d . U . . .
F10A F 0.37357(19) 0.6152(5) 0.5650(5) 0.075(3) Uani 0.749(11) 1 d . U P B 1
F11A F 0.41852(15) 0.5582(5) 0.5652(5) 0.082(3) Uani 0.749(11) 1 d . U P B 1
F12A F 0.3895(3) 0.6058(6) 0.4781(4) 0.095(3) Uani 0.749(11) 1 d . U P B 1
F10B F 0.4151(5) 0.5766(14) 0.5058(12) 0.060(5) Uani 0.251(11) 1 d . U P B 2
F11B F 0.3947(7) 0.5879(17) 0.5898(9) 0.075(6) Uani 0.251(11) 1 d . U P B 2
F12B F 0.3707(5) 0.6268(14) 0.4999(13) 0.062(5) Uani 0.251(11) 1 d . U P B 2
F13 F 0.44174(13) -0.0483(4) 0.5511(3) 0.0869(16) Uani 1 1 d . U . . .
F14 F 0.42007(12) -0.1950(3) 0.5353(2) 0.0765(15) Uani 1 1 d . U . . .
F15 F 0.40085(15) -0.0721(5) 0.5837(2) 0.104(2) Uani 1 1 d . U . . .
F16A F 0.3273(3) -0.2290(9) 0.3442(7) 0.063(3) Uani 0.491(13) 1 d . U P C 1
F17A F 0.3592(3) -0.2001(15) 0.2825(7) 0.088(4) Uani 0.491(13) 1 d . U P C 1
F18A F 0.3197(3) -0.1078(7) 0.2788(5) 0.082(4) Uani 0.491(13) 1 d D U P C 1
F16B F 0.3465(3) -0.1289(9) 0.2623(4) 0.070(4) Uani 0.509(13) 1 d . U P C 2
F17B F 0.3611(2) -0.2529(7) 0.3228(7) 0.074(4) Uani 0.509(13) 1 d D U P C 2
F18B F 0.3187(3) -0.1838(13) 0.3284(7) 0.073(4) Uani 0.509(13) 1 d . U P C 2
F19 F 0.50398(13) 0.2080(5) 0.4824(3) 0.0954(18) Uani 1 1 d . U . . .
F20 F 0.48914(10) 0.3611(5) 0.4959(2) 0.0871(17) Uani 1 1 d . U . . .
F21 F 0.51832(10) 0.3323(5) 0.4293(2) 0.0828(16) Uani 1 1 d . U . . .
F22 F 0.45737(10) 0.3446(3) 0.20422(17) 0.0521(10) Uani 1 1 d . U . . .
F23 F 0.46085(11) 0.1786(3) 0.20592(18) 0.0578(11) Uani 1 1 d . U . . .
F24 F 0.41579(9) 0.2530(4) 0.18104(17) 0.0696(14) Uani 1 1 d . U . . .
K1 K 0.2500 0.2500 0.0000 0.0370(5) Uani 1 2 d S U P . .
K2 K 0.0000 0.26939(15) 0.2500 0.0347(5) Uani 1 2 d S TU P . .

loop_
_atom_site_aniso_label
_atom_site_aniso_U_11
_atom_site_aniso_U_22
_atom_site_aniso_U_33
_atom_site_aniso_U_23
_atom_site_aniso_U_13
_atom_site_aniso_U_12
C1 0.017(2) 0.034(3) 0.015(2) 0.000(2) -0.0018(19) -0.004(2)
C2 0.025(3) 0.040(3) 0.020(3) 0.009(2) -0.001(2) 0.000(2)
C3 0.018(3) 0.055(4) 0.024(3) 0.010(3) 0.001(2) -0.006(3)
C4 0.022(3) 0.048(3) 0.023(3) 0.011(2) 0.000(2) 0.000(3)
C5 0.022(3) 0.034(3) 0.019(2) 0.003(2) 0.000(2) 0.004(2)
C6 0.021(3) 0.032(3) 0.019(3) -0.001(2) 0.002(2) 0.001(2)
C7 0.028(3) 0.071(4) 0.049(4) 0.035(4) 0.002(3) -0.001(3)
C8 0.026(3) 0.038(3) 0.023(3) 0.003(2) 0.002(2) 0.001(2)
C9 0.014(2) 0.030(3) 0.017(2) -0.002(2) -0.0056(19) 0.000(2)
C10 0.018(2) 0.023(3) 0.023(2) -0.003(2) -0.002(2) 0.000(2)
C11 0.022(3) 0.031(3) 0.028(3) -0.003(2) 0.000(2) 0.001(2)
C12 0.027(3) 0.031(3) 0.028(3) -0.011(2) -0.001(2) 0.005(2)
C13 0.018(3) 0.026(3) 0.036(3) -0.002(2) -0.007(2) 0.003(2)
C14 0.020(3) 0.027(3) 0.027(3) 0.004(2) -0.001(2) -0.001(2)
C15 0.037(3) 0.043(3) 0.037(3) -0.014(3) 0.014(3) 0.001(3)
C16 0.041(3) 0.033(3) 0.049(4) -0.013(3) 0.010(3) -0.002(3)
C17 0.016(3) 0.030(3) 0.020(2) -0.003(2) 0.003(2) -0.005(2)
C18 0.029(3) 0.026(3) 0.023(3) -0.002(2) 0.004(2) 0.001(2)
C19 0.038(3) 0.028(3) 0.034(3) 0.005(2) 0.010(2) 0.004(3)
C20 0.051(4) 0.022(3) 0.042(3) -0.001(2) 0.020(3) -0.004(3)
C21 0.042(3) 0.037(3) 0.032(3) -0.014(2) 0.015(2) -0.018(3)
C22 0.030(3) 0.032(3) 0.023(3) -0.005(2) 0.008(2) -0.008(2)
C23 0.052(4) 0.041(4) 0.047(4) 0.025(3) 0.014(3) 0.017(3)
C24 0.062(4) 0.048(4) 0.051(4) -0.026(3) 0.023(3) -0.025(3)
C25 0.023(3) 0.020(3) 0.024(3) 0.000(2) -0.001(2) 0.000(2)
C26 0.021(3) 0.036(3) 0.019(2) -0.002(2) 0.000(2) 0.000(2)
C27 0.019(2) 0.036(3) 0.027(3) 0.001(2) -0.003(2) -0.001(2)
C28 0.021(3) 0.032(3) 0.029(3) 0.000(2) 0.005(2) 0.002(2)
C29 0.027(3) 0.029(3) 0.023(2) -0.003(2) 0.003(2) -0.003(2)
C30 0.018(2) 0.025(3) 0.023(2) -0.001(2) 0.000(2) -0.002(2)
C31 0.022(3) 0.065(4) 0.032(3) -0.003(3) -0.003(2) -0.003(3)
C32 0.028(3) 0.049(4) 0.029(3) -0.002(3) 0.005(2) -0.003(3)
C33 0.052(5) 0.103(7) 0.076(6) -0.028(5) -0.012(4) -0.019(5)
C34 0.049(5) 0.080(6) 0.126(7) -0.022(5) -0.014(4) 0.031(4)
C35 0.062(4) 0.107(6) 0.095(5) -0.018(5) 0.018(4) 0.041(4)
C36 0.078(6) 0.071(5) 0.053(4) -0.023(4) 0.029(4) -0.006(5)
C37 0.130(7) 0.054(4) 0.093(6) -0.019(4) 0.051(5) -0.015(4)
C38 0.113(8) 0.069(5) 0.097(6) -0.040(5) 0.049(6) -0.055(5)
C39 0.061(5) 0.107(7) 0.071(6) -0.001(5) 0.028(4) -0.021(5)
C40 0.088(6) 0.088(6) 0.061(5) 0.027(4) 0.007(4) -0.018(5)
C41 0.088(6) 0.114(6) 0.061(5) 0.025(4) -0.013(4) -0.024(5)
C42 0.049(4) 0.087(6) 0.041(4) -0.013(4) -0.015(3) 0.009(4)
C43 0.074(3) 0.093(3) 0.090(3) -0.017(3) 0.006(2) -0.008(2)
C44 0.063(5) 0.054(4) 0.068(5) -0.001(3) -0.021(4) 0.024(4)
C45 0.071(5) 0.053(4) 0.061(5) -0.019(4) -0.015(4) 0.007(4)
C46 0.117(8) 0.066(5) 0.047(4) -0.002(4) 0.037(5) 0.008(5)
C47 0.074(3) 0.093(3) 0.090(3) -0.017(3) 0.006(2) -0.008(2)
C48 0.071(5) 0.052(4) 0.069(5) 0.009(4) 0.011(4) -0.005(4)
C49 0.074(3) 0.093(3) 0.090(3) -0.017(3) 0.006(2) -0.008(2)
C50 0.074(3) 0.093(3) 0.090(3) -0.017(3) 0.006(2) -0.008(2)
B1 0.017(3) 0.029(3) 0.015(3) 0.000(2) -0.001(2) -0.004(2)
N1 0.043(3) 0.061(4) 0.046(3) 0.002(3) -0.006(3) 0.000(3)
N2 0.058(4) 0.040(3) 0.054(3) -0.011(3) 0.020(3) 0.007(3)
N3 0.056(3) 0.048(3) 0.042(3) -0.002(2) 0.011(3) -0.012(3)
N4 0.033(3) 0.097(4) 0.035(3) -0.019(3) -0.011(2) 0.013(3)
N5 0.044(3) 0.042(3) 0.035(3) -0.006(2) -0.003(2) 0.007(2)
N6 0.047(3) 0.043(3) 0.064(3) -0.003(3) 0.013(3) -0.008(3)
F1 0.045(3) 0.130(4) 0.076(3) 0.015(3) 0.031(2) -0.017(3)
F2 0.038(2) 0.084(3) 0.091(3) 0.014(3) -0.004(2) -0.029(2)
F3 0.024(2) 0.129(4) 0.118(4) 0.073(3) -0.022(2) -0.014(2)
F4A 0.024(2) 0.068(4) 0.109(5) 0.056(4) 0.007(2) 0.007(2)
F5A 0.076(4) 0.042(2) 0.053(3) 0.005(2) 0.022(3) 0.008(2)
F6A 0.109(4) 0.053(3) 0.024(2) 0.0132(19) -0.020(2) -0.037(3)
F4B 0.057(11) 0.041(9) 0.045(11) -0.003(7) 0.015(8) -0.010(9)
F5B 0.054(11) 0.034(11) 0.023(9) 0.016(7) 0.023(8) 0.006(8)
F6B 0.049(10) 0.057(11) 0.060(13) 0.015(9) 0.008(8) 0.019(8)
F7 0.118(4) 0.047(2) 0.037(2) -0.0141(18) 0.038(2) -0.021(2)
F8 0.034(2) 0.167(5) 0.070(3) 0.029(3) 0.017(2) -0.020(3)
F9 0.091(3) 0.039(2) 0.079(3) 0.001(2) 0.051(3) -0.008(2)
F10A 0.069(4) 0.039(3) 0.129(6) -0.041(4) 0.047(4) -0.013(3)
F11A 0.038(3) 0.050(4) 0.145(7) -0.017(4) -0.012(4) -0.018(3)
F12A 0.177(9) 0.042(4) 0.067(4) -0.003(3) 0.025(4) -0.043(5)
F10B 0.045(7) 0.046(8) 0.097(11) -0.028(8) 0.031(7) -0.025(6)
F11B 0.109(12) 0.058(9) 0.057(7) -0.019(6) 0.010(7) -0.029(9)
F12B 0.054(8) 0.033(6) 0.092(10) 0.005(7) -0.004(7) 0.002(6)
F13 0.082(3) 0.065(3) 0.090(3) 0.027(3) -0.040(3) -0.017(3)
F14 0.083(3) 0.034(2) 0.095(3) 0.010(2) -0.025(3) 0.007(2)
F15 0.113(4) 0.151(5) 0.045(3) 0.026(3) 0.007(3) 0.076(4)
F16A 0.067(7) 0.046(6) 0.074(7) -0.010(4) 0.009(5) -0.034(5)
F17A 0.065(6) 0.124(10) 0.083(8) -0.066(7) 0.037(6) -0.040(6)
F18A 0.097(7) 0.062(6) 0.064(6) -0.014(4) -0.034(5) -0.035(5)
F16B 0.103(8) 0.063(6) 0.036(4) -0.022(4) -0.001(4) -0.029(6)
F17B 0.065(6) 0.043(5) 0.103(8) -0.037(4) -0.011(5) -0.001(4)
F18B 0.042(5) 0.096(9) 0.081(7) -0.037(7) 0.013(5) -0.025(5)
F19 0.065(3) 0.105(4) 0.090(4) 0.028(3) -0.046(3) 0.000(3)
F20 0.039(2) 0.145(4) 0.068(3) -0.059(3) -0.012(2) -0.002(3)
F21 0.030(2) 0.163(5) 0.051(2) 0.002(3) -0.0042(18) -0.034(3)
F22 0.073(3) 0.054(2) 0.0328(19) 0.0071(17) 0.0185(19) -0.003(2)
F23 0.080(3) 0.057(2) 0.044(2) -0.0048(19) 0.031(2) 0.016(2)
F24 0.040(2) 0.146(4) 0.0218(18) -0.007(2) 0.0041(16) -0.012(2)
K1 0.0374(10) 0.0348(10) 0.0387(10) -0.0016(8) 0.0074(8) 0.0088(8)
K2 0.0286(9) 0.0401(11) 0.0311(9) 0.000 -0.0046(7) 0.000

loop_
_atom_type_symbol
_atom_type_description
_atom_type_scat_dispersion_real
_atom_type_scat_dispersion_imag
_atom_type_scat_source
C C 0.0033 0.0016 'International Tables Vol C Tables 4.2.6.8 and 6.1.1.4'
H H 0.0000 0.0000 'International Tables Vol C Tables 4.2.6.8 and 6.1.1.4'
B B 0.0013 0.0007 'International Tables Vol C Tables 4.2.6.8 and 6.1.1.4'
N N 0.0061 0.0033 'International Tables Vol C Tables 4.2.6.8 and 6.1.1.4'
F F 0.0171 0.0103 'International Tables Vol C Tables 4.2.6.8 and 6.1.1.4'
K K 0.2009 0.2494 'International Tables Vol C Tables 4.2.6.8 and 6.1.1.4'

loop_
_geom_angle_atom_site_label_1
_geom_angle_atom_site_label_2
_geom_angle_atom_site_label_3
_geom_angle
_geom_angle_site_symmetry_1
_geom_angle_site_symmetry_3
C6 C1 C2 115.9(5) . .
C6 C1 B1 121.5(4) . .
C2 C1 B1 122.1(5) . .
C3 C2 C1 122.0(5) . .
C3 C2 H2 119.0 . .
C1 C2 H2 119.0 . .
C4 C3 C2 120.9(5) . .
C4 C3 C7 120.8(5) . .
C2 C3 C7 118.3(5) . .
C3 C4 C5 118.0(5) . .
C3 C4 H4 121.0 . .
C5 C4 H4 121.0 . .
C6 C5 C4 120.3(5) . .
C6 C5 C8 120.6(5) . .
C4 C5 C8 119.1(5) . .
C1 C6 C5 122.8(5) . .
C1 C6 H6 118.6 . .
C5 C6 H6 118.6 . .
F1 C7 F3 110.6(6) . .
F1 C7 F2 104.4(6) . .
F3 C7 F2 104.3(7) . .
F1 C7 C3 112.9(6) . .
F3 C7 C3 112.1(5) . .
F2 C7 C3 111.9(6) . .
F4A C8 F6A 108.0(5) . .
F6B C8 F4B 86(3) . .
F4A C8 F5A 104.2(6) . .
F6A C8 F5A 102.9(5) . .
F6B C8 F5B 127(2) . .
F4B C8 F5B 105(2) . .
F4A C8 C5 114.8(5) . .
F6A C8 C5 112.8(5) . .
F6B C8 C5 117.0(17) . .
F4B C8 C5 111.4(14) . .
F5A C8 C5 113.1(5) . .
F5B C8 C5 106.4(12) . .
C10 C9 C14 116.1(5) . .
C10 C9 B1 121.7(5) . .
C14 C9 B1 121.6(5) . .
C11 C10 C9 123.0(5) . .
C11 C10 H10 118.5 . .
C9 C10 H10 118.5 . .
C10 C11 C12 120.0(5) . .
C10 C11 C15 119.7(5) . .
C12 C11 C15 120.3(5) . .
C13 C12 C11 117.9(5) . .
C13 C12 H12 121.0 . .
C11 C12 H12 121.0 . .
C12 C13 C14 121.4(5) . .
C12 C13 C16 119.4(5) . .
C14 C13 C16 119.2(5) . .
C13 C14 C9 121.5(5) . .
C13 C14 H14 119.2 . .
C9 C14 H14 119.2 . .
F7 C15 F8 109.4(5) . .
F7 C15 F9 104.6(5) . .
F8 C15 F9 102.6(6) . .
F7 C15 C11 114.8(5) . .
F8 C15 C11 112.2(5) . .
F9 C15 C11 112.3(5) . .
F11A C16 F12A 107.5(8) . .
F11A C16 F10A 105.5(7) . .
F12A C16 F10A 106.0(8) . .
F11B C16 F12B 104.8(17) . .
F11B C16 F10B 110.3(16) . .
F12B C16 F10B 97.5(15) . .
F11B C16 C13 115.2(11) . .
F11A C16 C13 112.3(6) . .
F12A C16 C13 112.2(6) . .
F10A C16 C13 112.8(6) . .
F12B C16 C13 112.4(9) . .
F10B C16 C13 114.7(8) . .
C18 C17 C22 115.3(5) . .
C18 C17 B1 119.8(4) . .
C22 C17 B1 124.7(5) . .
C19 C18 C17 123.2(5) . .
C19 C18 H18 118.4 . .
C17 C18 H18 118.4 . .
C18 C19 C20 120.4(5) . .
C18 C19 C23 119.8(6) . .
C20 C19 C23 119.8(6) . .
C19 C20 C21 117.5(5) . .
C19 C20 H20 121.3 . .
C21 C20 H20 121.3 . .
C22 C21 C20 121.6(5) . .
C22 C21 C24 119.7(6) . .
C20 C21 C24 118.7(6) . .
C21 C22 C17 122.0(5) . .
C21 C22 H22 119.0 . .
C17 C22 H22 119.0 . .
F14 C23 F15 111.0(6) . .
F14 C23 F13 104.6(6) . .
F15 C23 F13 101.6(7) . .
F14 C23 C19 114.7(6) . .
F15 C23 C19 112.4(6) . .
F13 C23 C19 111.5(5) . .
F18B C24 F16B 118.1(11) . .
F17A C24 F16A 111.8(11) . .
F18B C24 F17B 104.4(10) . .
F16B C24 F17B 100.2(9) . .
F17A C24 F18A 104.7(11) . .
F16A C24 F18A 97.4(9) . .
F17A C24 C21 118.1(8) . .
F18B C24 C21 112.8(8) . .
F16B C24 C21 111.3(7) . .
F16A C24 C21 111.6(8) . .
F17B C24 C21 108.6(7) . .
F18A C24 C21 110.9(6) . .
C30 C25 C26 115.9(5) . .
C30 C25 B1 122.4(4) . .
C26 C25 B1 121.6(5) . .
C27 C26 C25 121.5(5) . .
C27 C26 H26 119.2 . .
C25 C26 H26 119.2 . .
C28 C27 C26 121.4(5) . .
C28 C27 C31 120.1(5) . .
C26 C27 C31 118.5(5) . .
C29 C28 C27 117.8(5) . .
C29 C28 H28 121.1 . .
C27 C28 H28 121.1 . .
C28 C29 C30 121.0(5) . .
C28 C29 C32 118.7(5) . .
C30 C29 C32 120.3(5) . .
C25 C30 C29 122.3(5) . .
C25 C30 H30 118.8 . .
C29 C30 H30 118.8 . .
F20 C31 F21 107.3(6) . .
F20 C31 F19 104.2(6) . .
F21 C31 F19 105.5(6) . .
F20 C31 C27 113.2(5) . .
F21 C31 C27 113.9(5) . .
F19 C31 C27 112.0(6) . .
F24 C32 F22 106.9(5) . .
F24 C32 F23 107.6(5) . .
F22 C32 F23 104.0(5) . .
F24 C32 C29 113.8(5) . .
F22 C32 C29 112.2(5) . .
F23 C32 C29 111.7(5) . .
N1 C33 H33A 109.5 . .
N1 C33 H33B 109.5 . .
H33A C33 H33B 109.5 . .
N1 C33 H33C 109.5 . .
H33A C33 H33C 109.5 . .
H33B C33 H33C 109.5 . .
C35 C34 N1 117.6(7) . .
C35 C34 H34A 107.9 . .
N1 C34 H34A 107.9 . .
C35 C34 H34B 107.9 . .
N1 C34 H34B 107.9 . .
H34A C34 H34B 107.2 . .
C34 C35 N2 120.0(8) . .
C34 C35 H35A 107.3 . .
N2 C35 H35A 107.3 . .
C34 C35 H35B 107.3 . .
N2 C35 H35B 107.3 . .
H35A C35 H35B 106.9 . .
N2 C36 H36A 109.5 . .
N2 C36 H36B 109.5 . .
H36A C36 H36B 109.5 . .
N2 C36 H36C 109.5 . .
H36A C36 H36C 109.5 . .
H36B C36 H36C 109.5 . .
C38 C37 N2 117.3(8) . .
C38 C37 H37A 108.0 . .
N2 C37 H37A 108.0 . .
C38 C37 H37B 108.0 . .
N2 C37 H37B 108.0 . .
H37A C37 H37B 107.2 . .
C37 C38 N3 121.7(8) . .
C37 C38 H38A 106.9 . .
N3 C38 H38A 106.9 . .
C37 C38 H38B 106.9 . .
N3 C38 H38B 106.9 . .
H38A C38 H38B 106.7 . .
N3 C39 H39A 109.5 . .
N3 C39 H39B 109.5 . .
H39A C39 H39B 109.5 . .
N3 C39 H39C 109.5 . .
H39A C39 H39C 109.5 . .
H39B C39 H39C 109.5 . .
C41 C40 N3 117.4(7) . .
C41 C40 H40A 108.0 . .
N3 C40 H40A 108.0 . .
C41 C40 H40B 108.0 . .
N3 C40 H40B 108.0 . .
H40A C40 H40B 107.2 . .
N1 C41 C40 120.7(8) . .
N1 C41 H41A 107.2 . .
C40 C41 H41A 107.2 . .
N1 C41 H41B 107.2 . .
C40 C41 H41B 107.2 . .
H41A C41 H41B 106.8 . .
N4 C42 H42A 109.5 . .
N4 C42 H42B 109.5 . .
H42A C42 H42B 109.5 . .
N4 C42 H42C 109.5 . .
H42A C42 H42C 109.5 . .
H42B C42 H42C 109.5 . .
N4 C43 C44 118.7(8) . .
N4 C43 H43A 107.6 . .
C44 C43 H43A 107.6 . .
N4 C43 H43B 107.6 . .
C44 C43 H43B 107.6 . .
H43A C43 H43B 107.1 . .
N5 C44 C43 117.9(7) . .
N5 C44 H44A 107.8 . .
C43 C44 H44A 107.8 . .
N5 C44 H44B 107.8 . .
C43 C44 H44B 107.8 . .
H44A C44 H44B 107.2 . .
N5 C45 H45A 109.5 . .
N5 C45 H45B 109.5 . .
H45A C45 H45B 109.5 . .
N5 C45 H45C 109.5 . .
H45A C45 H45C 109.5 . .
H45B C45 H45C 109.5 . .
C47 C46 N5 120.7(8) . .
C47 C46 H46A 107.1 . .
N5 C46 H46A 107.1 . .
C47 C46 H46B 107.1 . .
N5 C46 H46B 107.1 . .
H46A C46 H46B 106.8 . .
C46 C47 N6 118.8(9) . .
C46 C47 H47A 107.6 . .
N6 C47 H47A 107.6 . .
C46 C47 H47B 107.6 . .
N6 C47 H47B 107.6 . .
H47A C47 H47B 107.0 . .
N6 C48 H48A 109.5 . .
N6 C48 H48B 109.5 . .
H48A C48 H48B 109.5 . .
N6 C48 H48C 109.5 . .
H48A C48 H48C 109.5 . .
H48B C48 H48C 109.5 . .
C50 C49 N6 114.9(9) . .
C50 C49 H49A 108.5 . .
N6 C49 H49A 108.5 . .
C50 C49 H49B 108.5 . .
N6 C49 H49B 108.5 . .
H49A C49 H49B 107.5 . .
C49 C50 N4 121.1(9) . .
C49 C50 H50A 107.0 . .
N4 C50 H50A 107.0 . .
C49 C50 H50B 107.0 . .
N4 C50 H50B 107.0 . .
H50A C50 H50B 106.8 . .
C17 B1 C25 105.3(4) . .
C17 B1 C1 114.6(4) . .
C25 B1 C1 113.0(4) . .
C17 B1 C9 111.1(4) . .
C25 B1 C9 112.4(4) . .
C1 B1 C9 100.6(4) . .
C41 N1 C34 116.4(8) . .
C41 N1 C33 109.0(7) . .
C34 N1 C33 111.6(7) . .
C41 N1 K1 104.2(5) . .
C34 N1 K1 111.3(5) . .
C33 N1 K1 103.3(5) . .
C35 N2 C36 109.3(7) . .
C35 N2 C37 113.9(8) . .
C36 N2 C37 113.6(7) . .
C35 N2 K1 103.8(5) . .
C36 N2 K1 99.9(4) . .
C37 N2 K1 115.1(5) . .
C38 N3 C39 112.2(7) . .
C38 N3 C40 113.2(8) . .
C39 N3 C40 110.7(7) . .
C38 N3 K1 103.9(5) . .
C39 N3 K1 105.1(5) . .
C40 N3 K1 111.2(5) . .
C43 N4 C42 115.8(7) . .
C43 N4 C50 110.9(7) . .
C42 N4 C50 111.7(7) . .
C43 N4 K2 115.1(5) . .
C42 N4 K2 102.3(4) . .
C50 N4 K2 99.6(5) . .
C45 N5 C46 111.5(6) . .
C45 N5 C44 109.4(6) . .
C46 N5 C44 113.3(7) . .
C45 N5 K2 105.7(5) . .
C46 N5 K2 110.3(4) . .
C44 N5 K2 106.2(5) . .
C49 N6 C48 109.8(7) . .
C49 N6 C47 116.0(7) . .
C48 N6 C47 106.2(7) . .
C49 N6 K2 114.9(6) . .
C48 N6 K2 105.5(5) . .
C47 N6 K2 103.6(5) . .
N2 K1 N2 180.0 7 .
N2 K1 N1 63.24(18) 7 7
N2 K1 N1 116.76(18) . 7
N2 K1 N1 116.76(18) 7 .
N2 K1 N1 63.24(18) . .
N1 K1 N1 180.0(2) 7 .
N2 K1 N3 62.75(17) 7 7
N2 K1 N3 117.25(17) . 7
N1 K1 N3 63.18(18) 7 7
N1 K1 N3 116.82(18) . 7
N2 K1 N3 117.25(17) 7 .
N2 K1 N3 62.75(17) . .
N1 K1 N3 116.82(18) 7 .
N1 K1 N3 63.18(18) . .
N3 K1 N3 180.0 7 .
N2 K1 C36 25.3(2) 7 7
N2 K1 C36 154.7(2) . 7
N1 K1 C36 85.3(2) 7 7
N1 K1 C36 94.7(2) . 7
N3 K1 C36 82.89(19) 7 7
N3 K1 C36 97.11(19) . 7
N2 K1 C35 24.3(2) 7 7
N2 K1 C35 155.7(2) . 7
N1 K1 C35 44.7(2) 7 7
N1 K1 C35 135.3(2) . 7
N3 K1 C35 72.1(2) 7 7
N3 K1 C35 107.9(2) . 7
C36 K1 C35 40.9(2) 7 7
N2 K1 C33 82.6(2) 7 7
N2 K1 C33 97.4(2) . 7
N1 K1 C33 24.2(2) 7 7
N1 K1 C33 155.8(2) . 7
N3 K1 C33 84.3(2) 7 7
N3 K1 C33 95.7(2) . 7
C36 K1 C33 99.9(2) 7 7
C35 K1 C33 59.9(2) 7 7
N2 K1 C41 71.7(2) 7 7
N2 K1 C41 108.3(2) . 7
N1 K1 C41 23.6(2) 7 7
N1 K1 C41 156.4(2) . 7
N3 K1 C41 44.9(2) 7 7
N3 K1 C41 135.1(2) . 7
C36 K1 C41 96.8(3) 7 7
C35 K1 C41 60.9(3) 7 7
C33 K1 C41 39.8(2) 7 7
N2 K1 C38 43.8(2) 7 7
N2 K1 C38 136.2(2) . 7
N1 K1 C38 70.7(2) 7 7
N1 K1 C38 109.3(2) . 7
N3 K1 C38 23.42(19) 7 7
N3 K1 C38 156.58(19) . 7
C36 K1 C38 60.4(2) 7 7
C35 K1 C38 60.3(3) 7 7
C33 K1 C38 94.7(3) 7 7
C41 K1 C38 60.0(3) 7 7
N4 K2 N4 179.6(3) . 2
N4 K2 N6 115.57(18) . 2
N4 K2 N6 64.22(19) 2 2
N4 K2 N6 64.22(19) . .
N4 K2 N6 115.57(18) 2 .
N6 K2 N6 114.7(3) 2 .
N4 K2 N5 64.21(16) . .
N4 K2 N5 115.99(18) 2 .
N6 K2 N5 178.56(18) 2 .
N6 K2 N5 63.92(17) . .
N4 K2 N5 115.99(18) . 2
N4 K2 N5 64.21(16) 2 2
N6 K2 N5 63.92(17) 2 2
N6 K2 N5 178.56(18) . 2
N5 K2 N5 117.5(2) . 2
N4 K2 C42 155.12(19) . 2
N4 K2 C42 24.90(19) 2 2
N6 K2 C42 85.7(2) 2 2
N6 K2 C42 95.99(19) . 2
N5 K2 C42 94.21(19) . 2
N5 K2 C42 84.19(17) 2 2
N4 K2 C50 152.0(2) . 2
N4 K2 C50 27.6(2) 2 2
N6 K2 C50 42.5(2) 2 2
N6 K2 C50 105.5(2) . 2
N5 K2 C50 137.2(2) . 2
N5 K2 C50 73.7(2) 2 2
C42 K2 C50 43.8(2) 2 2
N4 K2 C47 106.5(2) . 2
N4 K2 C47 73.4(2) 2 2
N6 K2 C47 24.5(2) 2 2
N6 K2 C47 133.5(2) . 2
N5 K2 C47 156.8(2) . 2
N5 K2 C47 45.1(2) 2 2
C42 K2 C47 98.1(2) 2 2
C50 K2 C47 60.3(2) 2 2
N4 K2 C48 96.34(19) . 2
N4 K2 C48 83.4(2) 2 2
N6 K2 C48 23.73(19) 2 2
N6 K2 C48 94.4(2) . 2
N5 K2 C48 155.19(19) . 2
N5 K2 C48 84.14(19) 2 2
C42 K2 C48 100.3(2) 2 2
C50 K2 C48 57.3(2) 2 2
C47 K2 C48 39.5(2) 2 2
N4 K2 C45 96.1(2) . 2
N4 K2 C45 84.20(19) 2 2
N6 K2 C45 82.8(2) 2 2
N6 K2 C45 157.5(2) . 2
N5 K2 C45 98.6(2) . 2
N5 K2 C45 23.42(18) 2 2
C42 K2 C45 99.54(19) 2 2
C50 K2 C45 97.0(2) 2 2
C47 K2 C45 60.0(2) 2 2
C48 K2 C45 98.7(2) 2 2
N4 K2 C44 135.4(2) . 2
N4 K2 C44 44.85(18) 2 2
N6 K2 C44 71.0(2) 2 2
N6 K2 C44 157.04(18) . 2
N5 K2 C44 110.2(2) . 2
N5 K2 C44 23.46(17) 2 2
C42 K2 C44 61.57(19) 2 2
C50 K2 C44 62.6(2) 2 2
C47 K2 C44 60.2(2) 2 2
C48 K2 C44 94.5(2) 2 2
C45 K2 C44 39.48(18) 2 2

loop_
_geom_bond_atom_site_label_1
_geom_bond_atom_site_label_2
_geom_bond_distance
_geom_bond_site_symmetry_2
C1 C6 1.385(8) .
C1 C2 1.397(8) .
C1 B1 1.645(7) .
C2 C3 1.396(8) .
C2 H2 0.9500 .
C3 C4 1.378(8) .
C3 C7 1.500(9) .
C4 C5 1.392(8) .
C4 H4 0.9500 .
C5 C6 1.391(7) .
C5 C8 1.485(8) .
C6 H6 0.9500 .
C7 F1 1.297(9) .
C7 F3 1.320(8) .
C7 F2 1.343(9) .
C8 F4A 1.319(7) .
C8 F6A 1.323(7) .
C8 F6B 1.326(10) .
C8 F4B 1.331(10) .
C8 F5A 1.336(8) .
C8 F5B 1.35(3) .
C9 C10 1.388(8) .
C9 C14 1.409(8) .
C9 B1 1.650(8) .
C10 C11 1.386(8) .
C10 H10 0.9500 .
C11 C12 1.402(8) .
C11 C15 1.488(9) .
C12 C13 1.386(8) .
C12 H12 0.9500 .
C13 C14 1.387(8) .
C13 C16 1.492(8) .
C14 H14 0.9500 .
C15 F7 1.300(7) .
C15 F8 1.340(8) .
C15 F9 1.344(8) .
C16 F11B 1.26(2) .
C16 F11A 1.303(9) .
C16 F12A 1.312(9) .
C16 F10A 1.318(9) .
C16 F12B 1.319(19) .
C16 F10B 1.361(18) .
C17 C18 1.401(7) .
C17 C22 1.403(7) .
C17 B1 1.620(8) .
C18 C19 1.378(8) .
C18 H18 0.9500 .
C19 C20 1.390(9) .
C19 C23 1.507(9) .
C20 C21 1.396(9) .
C20 H20 0.9500 .
C21 C22 1.373(9) .
C21 C24 1.519(8) .
C22 H22 0.9500 .
C23 F14 1.282(8) .
C23 F15 1.304(8) .
C23 F13 1.353(9) .
C24 F17A 1.218(13) .
C24 F18B 1.220(14) .
C24 F16B 1.282(12) .
C24 F16A 1.344(14) .
C24 F17B 1.392(8) .
C24 F18A 1.392(8) .
C25 C30 1.395(7) .
C25 C26 1.403(7) .
C25 B1 1.627(8) .
C26 C27 1.399(8) .
C26 H26 0.9500 .
C27 C28 1.383(8) .
C27 C31 1.491(8) .
C28 C29 1.382(8) .
C28 H28 0.9500 .
C29 C30 1.396(8) .
C29 C32 1.503(8) .
C30 H30 0.9500 .
C31 F20 1.314(8) .
C31 F21 1.315(8) .
C31 F19 1.335(9) .
C32 F24 1.310(7) .
C32 F22 1.336(7) .
C32 F23 1.350(7) .
C33 N1 1.456(10) .
C33 H33A 0.9800 .
C33 H33B 0.9800 .
C33 H33C 0.9800 .
C34 C35 1.397(13) .
C34 N1 1.450(11) .
C34 H34A 0.9900 .
C34 H34B 0.9900 .
C35 N2 1.448(11) .
C35 H35A 0.9900 .
C35 H35B 0.9900 .
C36 N2 1.448(9) .
C36 H36A 0.9800 .
C36 H36B 0.9800 .
C36 H36C 0.9800 .
C37 C38 1.394(13) .
C37 N2 1.470(11) .
C37 H37A 0.9900 .
C37 H37B 0.9900 .
C38 N3 1.441(10) .
C38 H38A 0.9900 .
C38 H38B 0.9900 .
C39 N3 1.443(10) .
C39 H39A 0.9800 .
C39 H39B 0.9800 .
C39 H39C 0.9800 .
C40 C41 1.448(13) .
C40 N3 1.453(10) .
C40 H40A 0.9900 .
C40 H40B 0.9900 .
C41 N1 1.430(11) .
C41 H41A 0.9900 .
C41 H41B 0.9900 .
C42 N4 1.464(10) .
C42 H42A 0.9800 .
C42 H42B 0.9800 .
C42 H42C 0.9800 .
C43 N4 1.415(12) .
C43 C44 1.487(12) .
C43 H43A 0.9900 .
C43 H43B 0.9900 .
C44 N5 1.459(9) .
C44 H44A 0.9900 .
C44 H44B 0.9900 .
C45 N5 1.446(9) .
C45 H45A 0.9800 .
C45 H45B 0.9800 .
C45 H45C 0.9800 .
C46 C47 1.401(13) .
C46 N5 1.457(10) .
C46 H46A 0.9900 .
C46 H46B 0.9900 .
C47 N6 1.480(12) .
C47 H47A 0.9900 .
C47 H47B 0.9900 .
C48 N6 1.460(10) .
C48 H48A 0.9800 .
C48 H48B 0.9800 .
C48 H48C 0.9800 .
C49 C50 1.352(14) .
C49 N6 1.413(11) .
C49 H49A 0.9900 .
C49 H49B 0.9900 .
C50 N4 1.613(13) .
C50 H50A 0.9900 .
C50 H50B 0.9900 .
N1 K1 2.815(6) .
N2 K1 2.768(5) .
N3 K1 2.881(6) .
N4 K2 2.768(6) .
N5 K2 2.821(6) .
N6 K2 2.808(6) .
K1 N2 2.768(5) 7
K1 N1 2.815(6) 7
K1 N3 2.881(6) 7
K1 C36 3.337(7) 7
K1 C35 3.415(9) 7
K1 C33 3.453(9) 7
K1 C41 3.456(9) 7
K1 C38 3.518(9) 7
K2 N4 2.768(6) 2
K2 N6 2.808(6) 2
K2 N5 2.821(6) 2
K2 C42 3.397(7) 2
K2 C50 3.430(10) 2
K2 C47 3.469(11) 2
K2 C48 3.494(8) 2
K2 C45 3.502(8) 2
K2 C44 3.519(8) 2

loop_
_geom_torsion_atom_site_label_1
_geom_torsion_atom_site_label_2
_geom_torsion_atom_site_label_3
_geom_torsion_atom_site_label_4
_geom_torsion
C6 C1 C2 C3 -1.3(8)
B1 C1 C2 C3 170.5(5)
C1 C2 C3 C4 0.6(9)
C1 C2 C3 C7 -179.0(6)
C2 C3 C4 C5 0.6(9)
C7 C3 C4 C5 -179.8(6)
C3 C4 C5 C6 -1.0(8)
C3 C4 C5 C8 -180.0(5)
C2 C1 C6 C5 0.9(8)
B1 C1 C6 C5 -171.0(5)
C4 C5 C6 C1 0.2(8)
C8 C5 C6 C1 179.2(5)
C4 C3 C7 F1 -114.2(7)
C2 C3 C7 F1 65.4(9)
C4 C3 C7 F3 11.5(10)
C2 C3 C7 F3 -168.9(7)
C4 C3 C7 F2 128.4(6)
C2 C3 C7 F2 -52.0(8)
C6 C5 C8 F4A 8.4(8)
C4 C5 C8 F4A -172.7(6)
C6 C5 C8 F6A 132.6(6)
C4 C5 C8 F6A -48.4(7)
C6 C5 C8 F6B -153(2)
C4 C5 C8 F6B 26(2)
C6 C5 C8 F4B -56(2)
C4 C5 C8 F4B 122.6(19)
C6 C5 C8 F5A -111.1(6)
C4 C5 C8 F5A 67.9(7)
C6 C5 C8 F5B 58.0(18)
C4 C5 C8 F5B -123.1(17)
C14 C9 C10 C11 -1.4(7)
B1 C9 C10 C11 -172.7(5)
C9 C10 C11 C12 1.4(8)
C9 C10 C11 C15 -179.0(5)
C10 C11 C12 C13 -1.2(8)
C15 C11 C12 C13 179.3(5)
C11 C12 C13 C14 1.1(8)
C11 C12 C13 C16 -178.6(5)
C12 C13 C14 C9 -1.1(8)
C16 C13 C14 C9 178.5(5)
C10 C9 C14 C13 1.3(7)
B1 C9 C14 C13 172.6(5)
C10 C11 C15 F7 161.5(5)
C12 C11 C15 F7 -18.9(8)
C10 C11 C15 F8 -72.8(7)
C12 C11 C15 F8 106.8(7)
C10 C11 C15 F9 42.2(8)
C12 C11 C15 F9 -138.2(6)
C12 C13 C16 F11B 26.9(19)
C14 C13 C16 F11B -152.8(18)
C12 C13 C16 F11A 94.4(8)
C14 C13 C16 F11A -85.2(8)
C12 C13 C16 F12A -144.3(8)
C14 C13 C16 F12A 36.0(10)
C12 C13 C16 F10A -24.6(9)
C14 C13 C16 F10A 155.7(7)
C12 C13 C16 F12B -93.2(15)
C14 C13 C16 F12B 87.2(15)
C12 C13 C16 F10B 156.6(14)
C14 C13 C16 F10B -23.0(15)
C22 C17 C18 C19 -0.8(8)
B1 C17 C18 C19 -176.3(5)
C17 C18 C19 C20 -1.0(9)
C17 C18 C19 C23 -178.8(5)
C18 C19 C20 C21 1.7(9)
C23 C19 C20 C21 179.5(6)
C19 C20 C21 C22 -0.6(9)
C19 C20 C21 C24 179.3(6)
C20 C21 C22 C17 -1.2(9)
C24 C21 C22 C17 178.8(5)
C18 C17 C22 C21 1.9(8)
B1 C17 C22 C21 177.2(5)
C18 C19 C23 F14 -164.7(6)
C20 C19 C23 F14 17.5(9)
C18 C19 C23 F15 67.2(9)
C20 C19 C23 F15 -110.6(8)
C18 C19 C23 F13 -46.0(8)
C20 C19 C23 F13 136.2(7)
C22 C21 C24 F17A 97.1(14)
C20 C21 C24 F17A -82.8(14)
C22 C21 C24 F18B -95.8(12)
C20 C21 C24 F18B 84.2(12)
C22 C21 C24 F16B 39.6(11)
C20 C21 C24 F16B -140.3(9)
C22 C21 C24 F16A -131.1(9)
C20 C21 C24 F16A 49.0(11)
C22 C21 C24 F17B 149.0(9)
C20 C21 C24 F17B -31.0(11)
C22 C21 C24 F18A -23.6(10)
C20 C21 C24 F18A 156.5(9)
C30 C25 C26 C27 0.1(8)
B1 C25 C26 C27 176.7(5)
C25 C26 C27 C28 0.5(9)
C25 C26 C27 C31 -179.3(5)
C26 C27 C28 C29 -0.9(8)
C31 C27 C28 C29 178.9(6)
C27 C28 C29 C30 0.6(8)
C27 C28 C29 C32 178.5(5)
C26 C25 C30 C29 -0.3(8)
B1 C25 C30 C29 -176.9(5)
C28 C29 C30 C25 0.0(8)
C32 C29 C30 C25 -177.9(5)
C28 C27 C31 F20 137.3(6)
C26 C27 C31 F20 -42.9(8)
C28 C27 C31 F21 14.4(9)
C26 C27 C31 F21 -165.9(6)
C28 C27 C31 F19 -105.3(7)
C26 C27 C31 F19 74.5(8)
C28 C29 C32 F24 -172.1(5)
C30 C29 C32 F24 5.8(8)
C28 C29 C32 F22 -50.5(7)
C30 C29 C32 F22 127.4(6)
C28 C29 C32 F23 65.8(7)
C30 C29 C32 F23 -116.3(6)
N1 C34 C35 N2 -40.5(15)
N2 C37 C38 N3 -37.9(16)
N3 C40 C41 N1 -41.7(15)
N4 C43 C44 N5 38.7(14)
N5 C46 C47 N6 38.3(14)
N6 C49 C50 N4 44.9(14)
C18 C17 B1 C25 78.1(6)
C22 C17 B1 C25 -97.0(6)
C18 C17 B1 C1 -157.1(5)
C22 C17 B1 C1 27.8(7)
C18 C17 B1 C9 -43.9(6)
C22 C17 B1 C9 141.0(5)
C30 C25 B1 C17 88.9(6)
C26 C25 B1 C17 -87.4(6)
C30 C25 B1 C1 -36.9(7)
C26 C25 B1 C1 146.7(5)
C30 C25 B1 C9 -149.9(5)
C26 C25 B1 C9 33.7(7)
C6 C1 B1 C17 -152.0(5)
C2 C1 B1 C17 36.6(7)
C6 C1 B1 C25 -31.3(7)
C2 C1 B1 C25 157.3(5)
C6 C1 B1 C9 88.8(6)
C2 C1 B1 C9 -82.6(6)
C10 C9 B1 C17 -32.1(6)
C14 C9 B1 C17 157.1(5)
C10 C9 B1 C25 -149.8(5)
C14 C9 B1 C25 39.3(7)
C10 C9 B1 C1 89.7(5)
C14 C9 B1 C1 -81.1(5)
C40 C41 N1 C34 -66.4(12)
C40 C41 N1 C33 166.3(10)
C40 C41 N1 K1 56.6(11)
C35 C34 N1 C41 118.1(11)
C35 C34 N1 C33 -115.9(11)
C35 C34 N1 K1 -1.1(12)
C34 C35 N2 C36 162.7(10)
C34 C35 N2 C37 -69.0(12)
C34 C35 N2 K1 56.8(11)
C38 C37 N2 C35 119.0(11)
C38 C37 N2 C36 -115.0(10)
C38 C37 N2 K1 -0.7(13)
C37 C38 N3 C39 164.0(11)
C37 C38 N3 C40 -69.8(13)
C37 C38 N3 K1 51.0(12)
C41 C40 N3 C38 117.0(10)
C41 C40 N3 C39 -116.0(10)
C41 C40 N3 K1 0.4(11)
C44 C43 N4 C42 114.9(10)
C44 C43 N4 C50 -116.5(10)
C44 C43 N4 K2 -4.3(12)
C49 C50 N4 C43 63.0(12)
C49 C50 N4 C42 -166.2(9)
C49 C50 N4 K2 -58.7(10)
C47 C46 N5 C45 119.1(10)
C47 C46 N5 C44 -117.0(10)
C47 C46 N5 K2 2.0(11)
C43 C44 N5 C45 -162.0(9)
C43 C44 N5 C46 73.0(10)
C43 C44 N5 K2 -48.3(10)
C50 C49 N6 C48 116.0(10)
C50 C49 N6 C47 -123.7(10)
C50 C49 N6 K2 -2.7(12)
C46 C47 N6 C49 72.9(12)
C46 C47 N6 C48 -164.9(9)
C46 C47 N6 K2 -54.0(10)
